data_7024124
loop_
_publ_author_name
'Klosterman, Jeremy K.'
'Linden, Anthony'
'Frantz, Derik K.'
'Siegel, Jay S.'

_publ_section_title
;
 Manisyl-substituted polypyridine coordination compounds:
 Metallo-supramolecular networks of interdigitated double helices
 assembled via CH...pi and pi-pi interactions.
;
_journal_issue 6
_journal_name_full 'Dalton transactions (Cambridge, England : 2003)'
_journal_page_first 1519
_journal_page_last 1531
_journal_paper_doi 10.1039/b911272c
_journal_volume 39
_journal_year 2010
_chemical_formula_moiety 'C66 H72 N6 O4 Zn 2+, 2(F6 P 1-), 2.82(C2 H3 N)'
_chemical_formula_sum 'C71.65 H70.47 F12 N8.82 O4 P2 Zn'
_chemical_formula_weight 1474.46
_chemical_name_systematic
;
bis[5,5"-bis-(4-methoxy-2,6-dimethylphenyl)-
[2,2':6,2"]terpyridine]zinc(II) hexafluorophosphate
2.82-acetonitrile solvate
;
_space_group_IT_number 52
_symmetry_cell_setting orthorhombic
_symmetry_Int_Tables_number 52
_symmetry_space_group_name_Hall '-P 2a 2bc'
_symmetry_space_group_name_H-M 'P n n a'
_atom_sites_solution_hydrogens geom
_atom_sites_solution_primary direct
_atom_sites_solution_secondary difmap
_audit_creation_date 05-04-29
_audit_creation_method SHELXL-97
_cell_angle_alpha 90.00
_cell_angle_beta 90.00
_cell_angle_gamma 90.00
_cell_formula_units_Z 8
_cell_length_a 22.0637(2)
_cell_length_b 25.1063(4)
_cell_length_c 25.1199(4)
_cell_measurement_reflns_used 77505
_cell_measurement_temperature 160(1)
_cell_measurement_theta_max 26.0
_cell_measurement_theta_min 2.0
_cell_volume 13914.9(3)
_computing_cell_refinement 'DENZO-SMN (Otwinowski & Minor, 1997)'
_computing_data_collection 'COLLECT (Nonius, 2000)'
_computing_data_reduction 'DENZO-SMN and SCALEPACK (Otwinowski & Minor, 1997)'
_computing_molecular_graphics 'ORTEPII (Johnson, 1976)'
_computing_publication_material 'SHELXL97 and PLATON (Spek, 2009)'
_computing_structure_refinement 'SHELXL97 (Sheldrick, 2008)'
_computing_structure_solution 'SHELXS97 (Sheldrick, 2008)'
_diffrn_ambient_temperature 160(1)
_diffrn_detector '65 mm CCD camera on \k goniostat'
_diffrn_detector_area_resol_mean 9
_diffrn_measured_fraction_theta_full 0.999
_diffrn_measured_fraction_theta_max 0.999
_diffrn_measurement_device_type 'Nonius KappaCCD area-detector diffractometer'
_diffrn_measurement_method '\f and \w scans with \k offsets'
_diffrn_radiation_monochromator 'horizontally mounted graphite crystal'
_diffrn_radiation_source 'Nonius FR590 sealed tube generator'
_diffrn_radiation_type 'Mo K\a'
_diffrn_radiation_wavelength 0.71073
_diffrn_reflns_av_R_equivalents 0.0954
_diffrn_reflns_av_sigmaI/netI 0.0577
_diffrn_reflns_limit_h_max 27
_diffrn_reflns_limit_h_min -27
_diffrn_reflns_limit_k_max 30
_diffrn_reflns_limit_k_min -30
_diffrn_reflns_limit_l_max 31
_diffrn_reflns_limit_l_min -31
_diffrn_reflns_number 127617
_diffrn_reflns_theta_full 26.02
_diffrn_reflns_theta_max 26.02
_diffrn_reflns_theta_min 2.02
_diffrn_standards_decay_% 0
_diffrn_standards_number 0
_exptl_absorpt_coefficient_mu 0.487
_exptl_absorpt_correction_T_max 0.951
_exptl_absorpt_correction_T_min 0.851
_exptl_absorpt_correction_type multi-scan
_exptl_absorpt_process_details '(Blessing, 1995)'
_exptl_crystal_colour colourless
_exptl_crystal_density_diffrn 1.408
_exptl_crystal_density_method 'not measured'
_exptl_crystal_description prism
_exptl_crystal_F_000 6096.88
_exptl_crystal_size_max 0.32
_exptl_crystal_size_mid 0.27
_exptl_crystal_size_min 0.10
_refine_diff_density_max 0.839
_refine_diff_density_min -0.634
_refine_diff_density_rms 0.067
_refine_ls_extinction_method none
_refine_ls_goodness_of_fit_ref 1.018
_refine_ls_hydrogen_treatment constr
_refine_ls_matrix_type full
_refine_ls_number_parameters 1039
_refine_ls_number_reflns 13712
_refine_ls_number_restraints 1018
_refine_ls_restrained_S_all 1.444
_refine_ls_R_factor_all 0.1116
_refine_ls_R_factor_gt 0.0603
_refine_ls_shift/su_max 0.001
_refine_ls_shift/su_mean 0.000
_refine_ls_structure_factor_coef Fsqd
_refine_ls_weighting_details 'w=1/[\s^2^(Fo^2^)+(0.0582P)^2^+26.1830P] where P=(Fo^2^+2Fc^2^)/3'
_refine_ls_weighting_scheme calc
_refine_ls_wR_factor_gt 0.1338
_refine_ls_wR_factor_ref 0.1587
_reflns_number_gt 8677
_reflns_number_total 13714
_reflns_threshold_expression 'I > 2\s(I)'
_cod_data_source_file b911272c.txt
_cod_data_source_block 7b
_cod_original_sg_symbol_H-M 'P n n a '
_cod_database_code 7024124

loop_
_symmetry_equiv_pos_as_xyz
'x, y, z'
'-x+1/2, -y, z'
'x, -y+1/2, -z+1/2'
'-x+1/2, y+1/2, -z+1/2'
'-x, -y, -z'
'x-1/2, y, -z'
'-x, y-1/2, z-1/2'
'x-1/2, -y-1/2, z-1/2'

loop_
_atom_site_label
_atom_site_type_symbol
_atom_site_fract_x
_atom_site_fract_y
_atom_site_fract_z
_atom_site_U_iso_or_equiv
_atom_site_adp_type
_atom_site_occupancy
_atom_site_symmetry_multiplicity
_atom_site_calc_flag
_atom_site_refinement_flags
_atom_site_disorder_assembly
_atom_site_disorder_group
Zn1 Zn 0.2500 0.0000 0.09635(3) 0.0283(2) Uani 1 2 d S . .
O1 O -0.04297(17) 0.00002(16) 0.36293(16) 0.0464(10) Uani 1 1 d . . .
O2A O 0.3377(13) -0.2570(9) -0.1653(14) 0.052(3) Uani 0.34(3) 1 d PDU A 1
C27A C 0.3885(12) -0.2931(12) -0.1661(15) 0.053(3) Uani 0.34(3) 1 d PDU A 1
H271 H 0.4222 -0.2767 -0.1854 0.080 Uiso 0.34(3) 1 calc PR A 1
H272 H 0.3767 -0.3262 -0.1839 0.080 Uiso 0.34(3) 1 calc PR A 1
H273 H 0.4011 -0.3009 -0.1295 0.080 Uiso 0.34(3) 1 calc PR A 1
O2B O 0.3368(7) -0.2510(5) -0.1734(7) 0.049(3) Uani 0.66(3) 1 d PDU A 2
C27B C 0.3919(6) -0.2782(7) -0.1875(8) 0.054(3) Uani 0.66(3) 1 d PDU A 2
H274 H 0.4194 -0.2533 -0.2053 0.081 Uiso 0.66(3) 1 calc PR A 2
H275 H 0.3826 -0.3079 -0.2114 0.081 Uiso 0.66(3) 1 calc PR A 2
H276 H 0.4113 -0.2920 -0.1552 0.081 Uiso 0.66(3) 1 calc PR A 2
N1 N 0.2148(2) 0.05114(17) 0.15813(17) 0.0339(10) Uani 1 1 d . . .
N2 N 0.30480(19) 0.06705(16) 0.09280(16) 0.0300(10) Uani 1 1 d . . .
N3 N 0.31467(17) -0.01781(16) 0.03306(16) 0.0271(9) Uani 1 1 d . . .
C1 C -0.0437(3) -0.0522(2) 0.3857(3) 0.0488(15) Uani 1 1 d . . .
H11 H -0.0378 -0.0788 0.3576 0.073 Uiso 1 1 calc R . .
H12 H -0.0828 -0.0583 0.4032 0.073 Uiso 1 1 calc R . .
H13 H -0.0111 -0.0553 0.4120 0.073 Uiso 1 1 calc R . .
C2 C 0.0068(2) 0.0137(2) 0.3329(2) 0.0376(14) Uani 1 1 d . . .
C3 C 0.0044(3) 0.0633(2) 0.3091(2) 0.0417(14) Uani 1 1 d . . .
H3 H -0.0302 0.0851 0.3143 0.050 Uiso 1 1 calc R . .
C4 C 0.0518(3) 0.0817(2) 0.2779(2) 0.0435(14) Uani 1 1 d . . .
C5 C 0.0450(3) 0.1349(2) 0.2512(3) 0.0566(17) Uani 1 1 d . . .
H51 H 0.0672 0.1619 0.2715 0.085 Uiso 1 1 calc R . .
H52 H 0.0020 0.1445 0.2497 0.085 Uiso 1 1 calc R . .
H53 H 0.0614 0.1329 0.2150 0.085 Uiso 1 1 calc R . .
C6 C 0.1033(3) 0.0496(2) 0.2707(2) 0.0381(13) Uani 1 1 d . . .
C7 C 0.1702(2) 0.0376(2) 0.1917(2) 0.0351(13) Uani 1 1 d . . .
H7 H 0.1485 0.0057 0.1849 0.042 Uiso 1 1 calc R . .
C8 C 0.1539(3) 0.0676(2) 0.2358(2) 0.0390(13) Uani 1 1 d . . .
C9 C 0.1866(3) 0.1142(2) 0.2440(2) 0.0491(16) Uani 1 1 d . . .
H9 H 0.1771 0.1364 0.2735 0.059 Uiso 1 1 calc R . .
C10 C 0.2329(3) 0.1288(2) 0.2096(2) 0.0467(15) Uani 1 1 d . . .
H10 H 0.2551 0.1607 0.2154 0.056 Uiso 1 1 calc R . .
C11 C 0.2464(3) 0.0963(2) 0.1667(2) 0.0350(12) Uani 1 1 d . . .
C12 C 0.2949(2) 0.1071(2) 0.1275(2) 0.0337(12) Uani 1 1 d . . .
C13 C 0.3288(3) 0.1535(2) 0.1242(2) 0.0436(15) Uani 1 1 d . . .
H131 H 0.3232 0.1814 0.1492 0.052 Uiso 1 1 calc R . .
C14 C 0.3710(3) 0.1582(2) 0.0836(2) 0.0448(15) Uani 1 1 d . . .
H14 H 0.3940 0.1900 0.0803 0.054 Uiso 1 1 calc R . .
C15 C 0.3799(2) 0.1169(2) 0.0481(2) 0.0365(13) Uani 1 1 d . . .
H15 H 0.4089 0.1200 0.0202 0.044 Uiso 1 1 calc R . .
C16 C 0.3458(2) 0.07107(19) 0.0538(2) 0.0291(11) Uani 1 1 d . . .
C17 C 0.3498(2) 0.02355(19) 0.0184(2) 0.0278(11) Uani 1 1 d . . .
C18 C 0.3847(2) 0.0213(2) -0.0274(2) 0.0329(12) Uani 1 1 d . . .
H18 H 0.4090 0.0508 -0.0376 0.040 Uiso 1 1 calc R . .
C19 C 0.3838(2) -0.0244(2) -0.0581(2) 0.0325(12) Uani 1 1 d . . .
H19 H 0.4075 -0.0261 -0.0896 0.039 Uiso 1 1 calc R . .
C20 C 0.3486(2) -0.06799(19) -0.0434(2) 0.0274(11) Uani 1 1 d . . .
C21 C 0.3153(2) -0.06219(19) 0.0032(2) 0.0276(11) Uani 1 1 d . . .
H21 H 0.2915 -0.0915 0.0147 0.033 Uiso 1 1 calc R . .
C22 C 0.3464(2) -0.11799(19) -0.07557(19) 0.0281(11) Uani 1 1 d . A .
C23 C 0.3995(2) -0.1460(2) -0.0865(2) 0.0305(12) Uani 1 1 d . . .
C24 C 0.4603(2) -0.1302(2) -0.0632(2) 0.0370(13) Uani 1 1 d . . .
H241 H 0.4872 -0.1612 -0.0627 0.056 Uiso 1 1 calc R . .
H242 H 0.4545 -0.1171 -0.0268 0.056 Uiso 1 1 calc R . .
H243 H 0.4784 -0.1020 -0.0850 0.056 Uiso 1 1 calc R . .
C25 C 0.3974(2) -0.1918(2) -0.1181(2) 0.0346(12) Uani 1 1 d . A .
H25 H 0.4336 -0.2107 -0.1257 0.042 Uiso 1 1 calc R . .
C26 C 0.3429(3) -0.2096(2) -0.1381(2) 0.0374(13) Uani 1 1 d D . .
C28 C 0.2899(2) -0.1826(2) -0.1261(2) 0.0342(12) Uani 1 1 d . A .
H28 H 0.2524 -0.1956 -0.1394 0.041 Uiso 1 1 calc R . .
C29 C 0.2904(2) -0.1370(2) -0.0952(2) 0.0306(12) Uani 1 1 d . . .
C30 C 0.2310(3) -0.1091(2) -0.0844(3) 0.0473(15) Uani 1 1 d . A .
H301 H 0.2002 -0.1219 -0.1094 0.071 Uiso 1 1 calc R . .
H302 H 0.2362 -0.0706 -0.0889 0.071 Uiso 1 1 calc R . .
H303 H 0.2179 -0.1166 -0.0479 0.071 Uiso 1 1 calc R . .
C31 C 0.1593(3) -0.0375(3) 0.2898(3) 0.0610(19) Uani 1 1 d . . .
H311 H 0.1596 -0.0627 0.3196 0.091 Uiso 1 1 calc R . .
H312 H 0.1968 -0.0165 0.2902 0.091 Uiso 1 1 calc R . .
H313 H 0.1565 -0.0571 0.2562 0.091 Uiso 1 1 calc R . .
C32 C 0.1055(2) -0.0006(2) 0.2950(2) 0.0385(13) Uani 1 1 d . . .
C33 C 0.0568(2) -0.0184(2) 0.3260(2) 0.0365(13) Uani 1 1 d . . .
H33 H 0.0583 -0.0525 0.3422 0.044 Uiso 1 1 calc R . .
Zn41 Zn 0.7500 0.0000 0.38225(3) 0.0251(2) Uani 1 2 d S . .
O41 O 0.43916(16) -0.02328(15) 0.11885(16) 0.0432(10) Uani 1 1 d . . .
O42A O 0.8784(6) -0.2181(6) 0.6650(6) 0.057(3) Uani 0.363(9) 1 d PDU B 1
C67A C 0.8281(7) -0.2492(8) 0.6810(8) 0.058(3) Uani 0.363(9) 1 d PDU B 1
H671 H 0.7992 -0.2266 0.7002 0.088 Uiso 0.363(9) 1 calc PR B 1
H672 H 0.8418 -0.2780 0.7043 0.088 Uiso 0.363(9) 1 calc PR B 1
H673 H 0.8083 -0.2643 0.6495 0.088 Uiso 0.363(9) 1 calc PR B 1
O42B O 0.8467(4) -0.2220(3) 0.6632(3) 0.056(2) Uani 0.637(9) 1 d PDU B 2
C67B C 0.8934(5) -0.2607(4) 0.6636(4) 0.059(2) Uani 0.637(9) 1 d PDU B 2
H674 H 0.9013 -0.2727 0.6271 0.088 Uiso 0.637(9) 1 calc PR B 2
H675 H 0.8810 -0.2911 0.6854 0.088 Uiso 0.637(9) 1 calc PR B 2
H676 H 0.9304 -0.2450 0.6784 0.088 Uiso 0.637(9) 1 calc PR B 2
N41 N 0.70024(18) 0.04372(16) 0.32097(16) 0.0279(9) Uani 1 1 d . . .
N42 N 0.79210(18) 0.07328(16) 0.38078(17) 0.0285(9) Uani 1 1 d . . .
N43 N 0.81687(17) -0.00507(16) 0.44541(16) 0.0265(9) Uani 1 1 d . . .
C41 C 0.4396(3) -0.0755(2) 0.0970(3) 0.0501(16) Uani 1 1 d . . .
H411 H 0.4736 -0.0790 0.0722 0.075 Uiso 1 1 calc R . .
H412 H 0.4015 -0.0819 0.0780 0.075 Uiso 1 1 calc R . .
H413 H 0.4439 -0.1016 0.1258 0.075 Uiso 1 1 calc R . .
C42 C 0.4869(2) -0.0091(2) 0.1504(2) 0.0333(12) Uani 1 1 d . . .
C43 C 0.4842(2) 0.0415(2) 0.1724(2) 0.0358(13) Uani 1 1 d . . .
H43 H 0.4499 0.0633 0.1655 0.043 Uiso 1 1 calc R . .
C44 C 0.5304(2) 0.0609(2) 0.2042(2) 0.0318(12) Uani 1 1 d . . .
C45 C 0.5227(3) 0.1154(2) 0.2286(2) 0.0434(14) Uani 1 1 d . . .
H451 H 0.5446 0.1417 0.2072 0.065 Uiso 1 1 calc R . .
H452 H 0.5389 0.1153 0.2650 0.065 Uiso 1 1 calc R . .
H453 H 0.4795 0.1247 0.2296 0.065 Uiso 1 1 calc R . .
C46 C 0.5819(2) 0.0284(2) 0.2140(2) 0.0312(12) Uani 1 1 d . . .
C47 C 0.6551(2) 0.0250(2) 0.2909(2) 0.0296(11) Uani 1 1 d . . .
H47 H 0.6364 -0.0074 0.3013 0.036 Uiso 1 1 calc R . .
C48 C 0.6338(2) 0.05021(19) 0.2453(2) 0.0281(11) Uani 1 1 d . . .
C49 C 0.6636(2) 0.0966(2) 0.2305(2) 0.0354(13) Uani 1 1 d . . .
H49 H 0.6523 0.1144 0.1986 0.042 Uiso 1 1 calc R . .
C50 C 0.7097(2) 0.1172(2) 0.2619(2) 0.0382(13) Uani 1 1 d . . .
H50 H 0.7294 0.1494 0.2521 0.046 Uiso 1 1 calc R . .
C51 C 0.7266(2) 0.09037(19) 0.3074(2) 0.0291(11) Uani 1 1 d . . .
C52 C 0.7733(2) 0.1097(2) 0.3454(2) 0.0340(12) Uani 1 1 d . . .
C53 C 0.7951(3) 0.1610(2) 0.3474(3) 0.0572(19) Uani 1 1 d . . .
H531 H 0.7816 0.1870 0.3227 0.069 Uiso 1 1 calc R . .
C54 C 0.8369(3) 0.1737(3) 0.3859(3) 0.072(2) Uani 1 1 d . . .
H54 H 0.8527 0.2089 0.3876 0.086 Uiso 1 1 calc R . .
C55 C 0.8562(3) 0.1362(2) 0.4221(3) 0.0534(17) Uani 1 1 d . . .
H55 H 0.8851 0.1450 0.4487 0.064 Uiso 1 1 calc R . .
C56 C 0.8325(2) 0.0854(2) 0.4188(2) 0.0318(12) Uani 1 1 d . . .
C57 C 0.8462(2) 0.0409(2) 0.4561(2) 0.0288(11) Uani 1 1 d . . .
C58 C 0.8827(2) 0.0458(2) 0.5006(2) 0.0354(13) Uani 1 1 d . . .
H58 H 0.9042 0.0780 0.5072 0.042 Uiso 1 1 calc R . .
C59 C 0.8875(2) 0.0034(2) 0.5353(2) 0.0377(13) Uani 1 1 d . . .
H59 H 0.9117 0.0068 0.5664 0.045 Uiso 1 1 calc R . .
C60 C 0.8577(2) -0.0442(2) 0.5255(2) 0.0321(12) Uani 1 1 d . . .
C61 C 0.8235(2) -0.0460(2) 0.4787(2) 0.0280(11) Uani 1 1 d . . .
H61 H 0.8037 -0.0785 0.4701 0.034 Uiso 1 1 calc R . .
C62 C 0.8584(2) -0.0905(2) 0.5626(2) 0.0355(13) Uani 1 1 d . B .
C63 C 0.9131(3) -0.1167(2) 0.5744(2) 0.0411(14) Uani 1 1 d . . .
C64 C 0.9725(3) -0.0998(3) 0.5497(2) 0.0522(17) Uani 1 1 d . . .
H641 H 0.9875 -0.0678 0.5676 0.078 Uiso 1 1 calc R . .
H642 H 0.9664 -0.0922 0.5118 0.078 Uiso 1 1 calc R . .
H643 H 1.0023 -0.1286 0.5536 0.078 Uiso 1 1 calc R . .
C65 C 0.9120(3) -0.1607(3) 0.6080(2) 0.0518(17) Uani 1 1 d . B .
H65 H 0.9489 -0.1785 0.6162 0.062 Uiso 1 1 calc R . .
C66 C 0.8587(3) -0.1790(2) 0.6296(2) 0.0505(17) Uani 1 1 d D . .
C68 C 0.8051(3) -0.1536(3) 0.6181(2) 0.0489(16) Uani 1 1 d . B .
H68 H 0.7683 -0.1663 0.6331 0.059 Uiso 1 1 calc R . .
C69 C 0.8041(3) -0.1095(3) 0.5846(2) 0.0446(15) Uani 1 1 d . . .
C70 C 0.7438(3) -0.0839(3) 0.5737(3) 0.075(2) Uani 1 1 d . B .
H701 H 0.7291 -0.0950 0.5386 0.112 Uiso 1 1 calc R . .
H702 H 0.7482 -0.0451 0.5744 0.112 Uiso 1 1 calc R . .
H703 H 0.7146 -0.0949 0.6010 0.112 Uiso 1 1 calc R . .
C71 C 0.6360(3) -0.0607(2) 0.2030(2) 0.0442(15) Uani 1 1 d . . .
H711 H 0.6742 -0.0411 0.1994 0.066 Uiso 1 1 calc R . .
H712 H 0.6348 -0.0897 0.1769 0.066 Uiso 1 1 calc R . .
H713 H 0.6330 -0.0755 0.2390 0.066 Uiso 1 1 calc R . .
C72 C 0.5835(2) -0.0233(2) 0.1933(2) 0.0311(12) Uani 1 1 d . . .
C73 C 0.5357(2) -0.0416(2) 0.1616(2) 0.0317(12) Uani 1 1 d . . .
H73 H 0.5369 -0.0768 0.1476 0.038 Uiso 1 1 calc R . .
N74 N 0.8134(6) 0.2736(7) 0.2632(7) 0.117(8) Uani 0.50 1 d PD . .
C75 C 0.8628(6) 0.2600(12) 0.2599(9) 0.074(7) Uani 0.50 1 d PD . .
C76 C 0.9261(6) 0.2399(14) 0.2575(17) 0.076(10) Uani 0.50 1 d PD . .
H761 H 0.9460 0.2537 0.2255 0.114 Uiso 0.50 1 calc PR . .
H762 H 0.9258 0.2009 0.2563 0.114 Uiso 0.50 1 calc PR . .
H763 H 0.9484 0.2518 0.2891 0.114 Uiso 0.50 1 calc PR . .
N77 N 0.3071(4) 0.2500 0.2500 0.099(4) Uani 1 2 d SD . .
C78 C 0.3590(5) 0.2500 0.2500 0.071(3) Uani 1 2 d SD . .
C79 C 0.4264(4) 0.2500 0.2500 0.115(5) Uani 1 2 d SD . .
N80 N 0.1560(6) 0.3314(4) -0.0589(4) 0.117(4) Uani 0.824(7) 1 d PD C 1
C81 C 0.1225(5) 0.3036(4) -0.0374(4) 0.088(4) Uani 0.824(7) 1 d PD C 1
C82 C 0.0826(4) 0.2665(3) -0.0073(4) 0.076(3) Uani 0.824(7) 1 d PD C 1
H821 H 0.1074 0.2390 0.0098 0.114 Uiso 0.824(7) 1 calc PR C 1
H822 H 0.0538 0.2496 -0.0317 0.114 Uiso 0.824(7) 1 calc PR C 1
H823 H 0.0603 0.2864 0.0200 0.114 Uiso 0.824(7) 1 calc PR C 1
N83 N 0.1984(5) 0.1840(3) 0.0530(4) 0.106(4) Uani 0.824(7) 1 d PD C 1
C84 C 0.2311(5) 0.2152(4) 0.0358(4) 0.081(4) Uani 0.824(7) 1 d PD C 1
C85 C 0.2700(6) 0.2572(5) 0.0116(7) 0.103(5) Uani 0.824(7) 1 d PD C 1
H851 H 0.2800 0.2473 -0.0251 0.155 Uiso 0.824(7) 1 calc PR C 1
H852 H 0.3075 0.2607 0.0323 0.155 Uiso 0.824(7) 1 calc PR C 1
H853 H 0.2482 0.2912 0.0117 0.155 Uiso 0.824(7) 1 calc PR C 1
N86 N 0.2177(14) 0.3230(12) -0.0500(12) 0.054(9) Uani 0.176(7) 1 d PD C 2
C87 C 0.2464(14) 0.2907(13) -0.0296(13) 0.045(9) Uani 0.176(7) 1 d PD C 2
C88 C 0.291(2) 0.254(2) -0.004(2) 0.073(18) Uani 0.176(7) 1 d PDU C 2
H881 H 0.3306 0.2584 -0.0212 0.110 Uiso 0.176(7) 1 calc PR C 2
H882 H 0.2773 0.2169 -0.0094 0.110 Uiso 0.176(7) 1 calc PR C 2
H883 H 0.2939 0.2616 0.0336 0.110 Uiso 0.176(7) 1 calc PR C 2
P1 P 0.43181(8) 0.18222(6) 0.39736(7) 0.0529(5) Uani 1 1 d D . .
F1A F 0.4896(4) 0.1556(4) 0.4269(4) 0.082(3) Uani 0.59(3) 1 d PD D 1
F2A F 0.3746(4) 0.2074(4) 0.3724(4) 0.082(3) Uani 0.59(3) 1 d PD D 1
F3A F 0.4620(5) 0.1703(4) 0.3429(3) 0.080(3) Uani 0.59(3) 1 d PD D 1
F4A F 0.4039(5) 0.1900(5) 0.4561(3) 0.080(3) Uani 0.59(3) 1 d PD D 1
F5A F 0.4021(4) 0.1239(2) 0.3970(5) 0.064(3) Uani 0.59(3) 1 d PD D 1
F6A F 0.4635(3) 0.2378(2) 0.4018(6) 0.064(3) Uani 0.59(3) 1 d PD D 1
F1B F 0.4964(5) 0.1651(7) 0.4176(8) 0.128(8) Uani 0.41(3) 1 d PD D 2
F2B F 0.3693(5) 0.2022(7) 0.3727(7) 0.128(8) Uani 0.41(3) 1 d PD D 2
F3B F 0.4489(9) 0.1587(6) 0.3396(4) 0.098(5) Uani 0.41(3) 1 d PD D 2
F4B F 0.4164(9) 0.2098(7) 0.4509(4) 0.098(5) Uani 0.41(3) 1 d PD D 2
F5B F 0.4036(8) 0.1284(4) 0.4130(7) 0.096(5) Uani 0.41(3) 1 d PD D 2
F6B F 0.4612(7) 0.2382(4) 0.3771(9) 0.096(5) Uani 0.41(3) 1 d PD D 2
P2 P 0.94147(8) 0.19786(6) 0.08985(7) 0.0495(4) Uani 1 1 d D . .
F7A F 1.0126(3) 0.1923(3) 0.0679(5) 0.080(3) Uani 0.517(15) 1 d PD E 1
F8A F 0.8783(3) 0.2040(4) 0.1120(5) 0.080(3) Uani 0.517(15) 1 d PD E 1
F9A F 0.9678(5) 0.1766(5) 0.1456(3) 0.081(3) Uani 0.517(15) 1 d PD E 1
F10A F 0.9249(6) 0.2178(3) 0.0324(3) 0.081(3) Uani 0.517(15) 1 d PD E 1
F11A F 0.9315(4) 0.1380(2) 0.0722(4) 0.060(2) Uani 0.517(15) 1 d PD E 1
F12A F 0.9606(4) 0.2569(2) 0.1083(4) 0.060(2) Uani 0.517(15) 1 d PD E 1
F7B F 0.9905(4) 0.1888(4) 0.0497(3) 0.063(3) Uani 0.483(15) 1 d PD E 2
F8B F 0.8846(4) 0.2049(4) 0.1331(4) 0.063(3) Uani 0.483(15) 1 d PD E 2
F9B F 0.9804(4) 0.1820(4) 0.1391(3) 0.052(2) Uani 0.483(15) 1 d PD E 2
F10B F 0.8911(4) 0.2137(3) 0.0456(3) 0.052(2) Uani 0.483(15) 1 d PD E 2
F11B F 0.9182(4) 0.1367(2) 0.0830(5) 0.052(2) Uani 0.483(15) 1 d PD E 2
F12B F 0.9555(4) 0.2589(2) 0.0956(5) 0.052(2) Uani 0.483(15) 1 d PD E 2

loop_
_atom_site_aniso_label
_atom_site_aniso_U_11
_atom_site_aniso_U_22
_atom_site_aniso_U_33
_atom_site_aniso_U_23
_atom_site_aniso_U_13
_atom_site_aniso_U_12
Zn1 0.0380(5) 0.0233(4) 0.0236(4) 0.000 0.000 -0.0060(4)
O1 0.040(2) 0.051(2) 0.048(2) -0.002(2) 0.0083(19) 0.0070(19)
O2A 0.058(4) 0.046(5) 0.051(6) -0.017(5) 0.001(4) 0.002(4)
C27A 0.060(4) 0.046(5) 0.053(6) -0.019(5) 0.003(5) 0.003(5)
O2B 0.056(3) 0.043(4) 0.049(5) -0.017(4) 0.001(3) -0.001(3)
C27B 0.063(4) 0.045(5) 0.054(6) -0.020(5) 0.006(4) 0.002(4)
N1 0.048(3) 0.030(2) 0.024(2) -0.0012(19) 0.000(2) -0.004(2)
N2 0.038(2) 0.026(2) 0.026(2) -0.0018(18) -0.004(2) -0.0041(18)
N3 0.028(2) 0.025(2) 0.028(2) 0.0039(18) -0.0028(18) -0.0022(17)
C1 0.040(3) 0.055(4) 0.051(4) 0.005(3) 0.007(3) 0.000(3)
C2 0.037(3) 0.050(4) 0.025(3) -0.005(2) -0.001(2) 0.003(3)
C3 0.047(3) 0.043(4) 0.035(3) -0.003(3) -0.001(3) 0.011(3)
C4 0.060(4) 0.040(3) 0.030(3) -0.004(3) -0.003(3) 0.005(3)
C5 0.080(5) 0.046(4) 0.044(4) 0.004(3) 0.003(3) 0.013(3)
C6 0.050(3) 0.043(3) 0.021(3) -0.003(2) 0.001(2) 0.002(3)
C7 0.046(3) 0.032(3) 0.027(3) 0.001(2) 0.001(3) -0.003(2)
C8 0.053(3) 0.039(3) 0.025(3) -0.001(2) 0.002(3) 0.002(3)
C9 0.072(4) 0.045(4) 0.030(3) -0.010(3) 0.004(3) -0.002(3)
C10 0.066(4) 0.037(3) 0.037(3) -0.011(3) 0.004(3) -0.013(3)
C11 0.047(3) 0.030(3) 0.027(3) -0.002(2) -0.002(3) -0.006(3)
C12 0.042(3) 0.027(3) 0.031(3) -0.003(2) -0.007(2) -0.006(2)
C13 0.054(4) 0.035(3) 0.042(3) -0.009(3) 0.000(3) -0.009(3)
C14 0.048(4) 0.032(3) 0.054(4) -0.004(3) 0.002(3) -0.011(3)
C15 0.035(3) 0.034(3) 0.041(3) 0.000(3) -0.001(3) -0.008(2)
C16 0.030(3) 0.026(3) 0.031(3) 0.002(2) -0.006(2) -0.001(2)
C17 0.027(3) 0.026(3) 0.030(3) 0.005(2) -0.003(2) -0.001(2)
C18 0.034(3) 0.028(3) 0.037(3) 0.007(2) 0.004(2) -0.006(2)
C19 0.033(3) 0.034(3) 0.030(3) 0.001(2) 0.005(2) 0.000(2)
C20 0.025(3) 0.028(3) 0.029(3) 0.002(2) -0.002(2) 0.003(2)
C21 0.030(3) 0.025(3) 0.028(3) 0.003(2) -0.004(2) -0.003(2)
C22 0.034(3) 0.026(3) 0.024(3) 0.004(2) -0.001(2) -0.002(2)
C23 0.034(3) 0.031(3) 0.027(3) 0.005(2) 0.001(2) 0.001(2)
C24 0.031(3) 0.037(3) 0.043(3) -0.003(3) -0.006(2) 0.002(2)
C25 0.038(3) 0.032(3) 0.034(3) -0.001(2) 0.000(2) 0.005(2)
C26 0.052(4) 0.030(3) 0.030(3) -0.003(2) -0.002(3) -0.002(3)
C28 0.037(3) 0.035(3) 0.031(3) 0.000(2) -0.004(2) -0.007(2)
C29 0.033(3) 0.033(3) 0.026(3) 0.003(2) -0.002(2) -0.005(2)
C30 0.038(3) 0.048(4) 0.055(4) -0.006(3) -0.004(3) 0.000(3)
C31 0.055(4) 0.065(5) 0.063(5) 0.026(4) 0.019(3) 0.019(3)
C32 0.042(3) 0.047(3) 0.027(3) -0.001(3) 0.002(2) 0.006(3)
C33 0.045(3) 0.037(3) 0.028(3) 0.003(2) -0.002(3) 0.004(3)
Zn41 0.0301(4) 0.0230(4) 0.0220(4) 0.000 0.000 -0.0062(3)
O41 0.038(2) 0.041(2) 0.051(3) -0.0053(19) -0.0124(19) 0.0065(18)
O42A 0.073(7) 0.047(5) 0.051(5) 0.016(4) 0.002(6) 0.004(6)
C67A 0.072(6) 0.050(5) 0.053(5) 0.017(4) 0.005(5) 0.005(5)
O42B 0.069(5) 0.051(4) 0.047(4) 0.017(3) 0.011(4) 0.010(4)
C67B 0.073(5) 0.049(4) 0.054(4) 0.016(4) 0.005(4) 0.008(4)
N41 0.035(2) 0.024(2) 0.025(2) 0.0032(18) 0.0015(19) -0.0035(18)
N42 0.028(2) 0.027(2) 0.031(2) -0.0039(19) 0.0020(19) -0.0044(18)
N43 0.027(2) 0.029(2) 0.024(2) -0.0055(19) 0.0022(17) -0.0021(18)
C41 0.045(3) 0.050(4) 0.055(4) -0.012(3) -0.021(3) 0.008(3)
C42 0.034(3) 0.037(3) 0.029(3) 0.001(2) -0.002(2) -0.003(2)
C43 0.034(3) 0.035(3) 0.038(3) 0.005(3) -0.001(2) 0.006(2)
C44 0.039(3) 0.031(3) 0.026(3) 0.003(2) 0.002(2) 0.001(2)
C45 0.050(3) 0.037(3) 0.043(4) -0.001(3) 0.001(3) 0.006(3)
C46 0.036(3) 0.034(3) 0.024(3) 0.002(2) 0.001(2) -0.001(2)
C47 0.033(3) 0.027(3) 0.029(3) 0.000(2) 0.002(2) -0.005(2)
C48 0.031(3) 0.027(3) 0.026(3) -0.001(2) 0.004(2) 0.001(2)
C49 0.041(3) 0.036(3) 0.029(3) 0.007(2) -0.002(2) 0.000(2)
C50 0.044(3) 0.028(3) 0.043(3) 0.009(3) 0.000(3) -0.006(2)
C51 0.032(3) 0.022(3) 0.033(3) 0.003(2) 0.003(2) -0.004(2)
C52 0.037(3) 0.026(3) 0.039(3) 0.000(2) 0.000(2) -0.004(2)
C53 0.068(4) 0.032(3) 0.072(5) 0.017(3) -0.028(4) -0.019(3)
C54 0.078(5) 0.032(4) 0.106(6) 0.009(4) -0.038(5) -0.021(3)
C55 0.051(4) 0.037(4) 0.073(5) 0.000(3) -0.022(3) -0.014(3)
C56 0.029(3) 0.030(3) 0.036(3) -0.004(2) -0.001(2) -0.007(2)
C57 0.025(3) 0.033(3) 0.029(3) -0.008(2) 0.003(2) -0.001(2)
C58 0.030(3) 0.043(3) 0.034(3) -0.008(3) -0.002(2) -0.009(2)
C59 0.031(3) 0.054(4) 0.028(3) -0.007(3) -0.007(2) -0.006(3)
C60 0.023(3) 0.047(3) 0.026(3) -0.001(2) 0.000(2) 0.000(2)
C61 0.026(3) 0.030(3) 0.028(3) -0.002(2) -0.001(2) -0.002(2)
C62 0.035(3) 0.047(3) 0.024(3) -0.002(2) -0.005(2) -0.001(2)
C63 0.044(3) 0.054(4) 0.025(3) -0.009(3) -0.005(3) 0.009(3)
C64 0.041(3) 0.076(5) 0.039(4) 0.002(3) 0.000(3) 0.014(3)
C65 0.070(4) 0.059(4) 0.027(3) 0.002(3) -0.002(3) 0.026(3)
C66 0.087(5) 0.041(4) 0.024(3) 0.003(3) 0.007(3) 0.003(3)
C68 0.056(4) 0.059(4) 0.031(3) 0.001(3) -0.001(3) -0.014(3)
C69 0.044(3) 0.058(4) 0.032(3) 0.006(3) -0.003(3) -0.007(3)
C70 0.035(4) 0.121(7) 0.068(5) 0.045(5) 0.001(3) -0.002(4)
C71 0.045(3) 0.041(3) 0.047(4) -0.012(3) -0.011(3) 0.012(3)
C72 0.036(3) 0.032(3) 0.026(3) -0.001(2) -0.002(2) 0.001(2)
C73 0.036(3) 0.031(3) 0.029(3) 0.003(2) 0.000(2) 0.000(2)
N74 0.105(11) 0.17(2) 0.079(14) 0.067(13) 0.031(10) 0.066(11)
C75 0.081(9) 0.10(2) 0.038(18) 0.014(11) 0.016(9) 0.028(12)
C76 0.069(8) 0.09(3) 0.07(2) -0.016(17) 0.015(11) 0.017(10)
N77 0.082(7) 0.118(9) 0.098(8) -0.026(7) 0.000 0.000
C78 0.099(9) 0.049(6) 0.064(7) -0.006(5) 0.000 0.000
C79 0.062(8) 0.143(13) 0.140(13) 0.061(11) 0.000 0.000
N80 0.136(11) 0.080(7) 0.135(10) -0.050(7) 0.024(8) -0.032(7)
C81 0.098(9) 0.071(8) 0.096(9) -0.047(7) -0.027(7) 0.011(6)
C82 0.082(7) 0.059(6) 0.088(7) -0.031(5) 0.012(6) -0.012(5)
N83 0.199(12) 0.039(5) 0.081(7) -0.016(5) -0.011(7) -0.010(6)
C84 0.098(8) 0.066(7) 0.079(8) -0.025(6) -0.036(6) 0.033(6)
C85 0.068(8) 0.087(10) 0.156(16) 0.008(10) -0.004(9) 0.002(7)
N86 0.05(2) 0.06(2) 0.05(2) -0.021(16) 0.020(16) -0.021(17)
C87 0.033(18) 0.07(3) 0.033(19) -0.020(18) 0.005(16) 0.007(18)
C88 0.07(2) 0.07(2) 0.07(2) 0.004(13) 0.001(14) -0.005(13)
P1 0.0580(11) 0.0408(9) 0.0598(12) -0.0059(8) 0.0162(9) 0.0028(8)
F1A 0.104(8) 0.065(5) 0.078(6) -0.009(4) -0.036(5) 0.017(5)
F2A 0.104(8) 0.065(5) 0.078(6) -0.009(4) -0.036(5) 0.017(5)
F3A 0.119(6) 0.057(5) 0.063(4) -0.007(3) 0.043(4) 0.001(4)
F4A 0.119(6) 0.057(5) 0.063(4) -0.007(3) 0.043(4) 0.001(4)
F5A 0.067(4) 0.041(3) 0.083(6) -0.013(3) 0.015(3) -0.007(3)
F6A 0.067(4) 0.041(3) 0.083(6) -0.013(3) 0.015(3) -0.007(3)
F1B 0.058(9) 0.112(13) 0.215(19) 0.014(11) 0.016(10) 0.026(8)
F2B 0.058(9) 0.112(13) 0.215(19) 0.014(11) 0.016(10) 0.026(8)
F3B 0.181(13) 0.044(7) 0.069(7) -0.003(4) 0.033(7) 0.009(7)
F4B 0.181(13) 0.044(7) 0.069(7) -0.003(4) 0.033(7) 0.009(7)
F5B 0.151(11) 0.068(7) 0.069(9) 0.006(5) 0.042(7) -0.027(6)
F6B 0.151(11) 0.068(7) 0.069(9) 0.006(5) 0.042(7) -0.027(6)
P2 0.0584(10) 0.0301(8) 0.0600(11) -0.0037(7) -0.0111(9) 0.0083(7)
F7A 0.037(3) 0.055(4) 0.148(9) -0.025(5) -0.002(4) 0.000(3)
F8A 0.037(3) 0.055(4) 0.148(9) -0.025(5) -0.002(4) 0.000(3)
F9A 0.099(7) 0.063(5) 0.081(5) 0.016(4) -0.032(4) -0.022(4)
F10A 0.099(7) 0.063(5) 0.081(5) 0.016(4) -0.032(4) -0.022(4)
F11A 0.073(5) 0.037(5) 0.072(5) -0.009(3) -0.019(4) 0.003(3)
F12A 0.073(5) 0.037(5) 0.072(5) -0.009(3) -0.019(4) 0.003(3)
F7B 0.071(5) 0.056(4) 0.061(5) -0.007(3) 0.022(4) -0.001(4)
F8B 0.071(5) 0.056(4) 0.061(5) -0.007(3) 0.022(4) -0.001(4)
F9B 0.057(4) 0.042(4) 0.056(4) -0.004(3) -0.016(3) 0.013(3)
F10B 0.057(4) 0.042(4) 0.056(4) -0.004(3) -0.016(3) 0.013(3)
F11B 0.059(4) 0.027(4) 0.071(5) 0.000(3) -0.010(3) 0.004(3)
F12B 0.059(4) 0.027(4) 0.071(5) 0.000(3) -0.010(3) 0.004(3)

loop_
_atom_type_symbol
_atom_type_description
_atom_type_number_in_cell
_atom_type_scat_dispersion_real
_atom_type_scat_dispersion_imag
_atom_type_scat_source
C C 573 0.0033 0.0016
; International Tables for Crystallography (1992).
Vol. C, Tables 4.2.6.8 and 6.1.1.4
;
H H 564 0.0000 0.0000
; International Tables for Crystallography (1992).
Vol. C, Tables 4.2.6.8 and 6.1.1.4
;
F F 96 0.0171 0.0103
; International Tables for Crystallography (1992).
Vol. C, Tables 4.2.6.8 and 6.1.1.4
;
N N 71 0.0061 0.0033
; International Tables for Crystallography (1992).
Vol. C, Tables 4.2.6.8 and 6.1.1.4
;
O O 32 0.0106 0.0060
; International Tables for Crystallography (1992).
Vol. C, Tables 4.2.6.8 and 6.1.1.4
;
P P 16 0.1023 0.0942
; International Tables for Crystallography (1992).
Vol. C, Tables 4.2.6.8 and 6.1.1.4
;
Zn Zn 8 0.2839 1.4301
; International Tables for Crystallography (1992).
Vol. C, Tables 4.2.6.8 and 6.1.1.4
;

loop_
_geom_angle_atom_site_label_1
_geom_angle_atom_site_label_2
_geom_angle_atom_site_label_3
_geom_angle
_geom_angle_site_symmetry_1
_geom_angle_site_symmetry_3
N2 Zn1 N2 175.1(2) . 2
N2 Zn1 N1 107.69(16) . 2
N2 Zn1 N1 76.00(16) . .
N1 Zn1 N1 88.1(2) 2 .
N2 Zn1 N3 75.75(16) . .
N1 Zn1 N3 151.73(15) . .
N2 Zn1 N3 100.58(15) . 2
N1 Zn1 N3 99.59(15) . 2
N3 Zn1 N3 86.5(2) . 2
C2 O1 C1 117.2(4) . .
C26 O2A C27A 119.1(19) . .
C26 O2B C27B 115.7(10) . .
O2B C27B H274 109.5 . .
O2B C27B H275 109.5 . .
H274 C27B H275 109.5 . .
O2B C27B H276 109.5 . .
H274 C27B H276 109.5 . .
H275 C27B H276 109.5 . .
C7 N1 C11 119.5(5) . .
C7 N1 Zn1 124.5(3) . .
C11 N1 Zn1 115.4(4) . .
C16 N2 C12 121.8(4) . .
C16 N2 Zn1 119.1(3) . .
C12 N2 Zn1 118.8(3) . .
C21 N3 C17 118.7(4) . .
C21 N3 Zn1 125.7(3) . .
C17 N3 Zn1 114.7(3) . .
O1 C1 H11 109.5 . .
O1 C1 H12 109.5 . .
H11 C1 H12 109.5 . .
O1 C1 H13 109.5 . .
H11 C1 H13 109.5 . .
H12 C1 H13 109.5 . .
O1 C2 C33 124.3(5) . .
O1 C2 C3 115.5(5) . .
C33 C2 C3 120.2(5) . .
C2 C3 C4 121.1(5) . .
C2 C3 H3 119.4 . .
C4 C3 H3 119.4 . .
C3 C4 C6 119.3(5) . .
C3 C4 C5 118.3(5) . .
C6 C4 C5 122.3(6) . .
C4 C5 H51 109.5 . .
C4 C5 H52 109.5 . .
H51 C5 H52 109.5 . .
C4 C5 H53 109.5 . .
H51 C5 H53 109.5 . .
H52 C5 H53 109.5 . .
C32 C6 C4 119.3(5) . .
C32 C6 C8 120.2(5) . .
C4 C6 C8 120.4(5) . .
N1 C7 C8 123.8(5) . .
N1 C7 H7 118.1 . .
C8 C7 H7 118.1 . .
C7 C8 C9 116.1(5) . .
C7 C8 C6 120.0(5) . .
C9 C8 C6 123.9(5) . .
C10 C9 C8 120.9(5) . .
C10 C9 H9 119.6 . .
C8 C9 H9 119.6 . .
C11 C10 C9 119.1(5) . .
C11 C10 H10 120.4 . .
C9 C10 H10 120.4 . .
N1 C11 C10 120.6(5) . .
N1 C11 C12 114.9(4) . .
C10 C11 C12 124.5(5) . .
N2 C12 C13 120.0(5) . .
N2 C12 C11 114.3(4) . .
C13 C12 C11 125.7(5) . .
C14 C13 C12 118.6(5) . .
C14 C13 H131 120.7 . .
C12 C13 H131 120.7 . .
C15 C14 C13 120.5(5) . .
C15 C14 H14 119.8 . .
C13 C14 H14 119.8 . .
C14 C15 C16 118.6(5) . .
C14 C15 H15 120.7 . .
C16 C15 H15 120.7 . .
N2 C16 C15 120.5(5) . .
N2 C16 C17 114.7(4) . .
C15 C16 C17 124.8(5) . .
N3 C17 C18 121.0(5) . .
N3 C17 C16 114.8(4) . .
C18 C17 C16 124.2(4) . .
C19 C18 C17 119.3(5) . .
C19 C18 H18 120.3 . .
C17 C18 H18 120.3 . .
C18 C19 C20 120.8(5) . .
C18 C19 H19 119.6 . .
C20 C19 H19 119.6 . .
C21 C20 C19 115.8(5) . .
C21 C20 C22 121.8(4) . .
C19 C20 C22 122.4(4) . .
N3 C21 C20 124.3(4) . .
N3 C21 H21 117.9 . .
C20 C21 H21 117.9 . .
C23 C22 C29 119.7(5) . .
C23 C22 C20 120.2(4) . .
C29 C22 C20 120.0(4) . .
C22 C23 C25 119.9(5) . .
C22 C23 C24 122.4(5) . .
C25 C23 C24 117.6(5) . .
C23 C24 H241 109.5 . .
C23 C24 H242 109.5 . .
H241 C24 H242 109.5 . .
C23 C24 H243 109.5 . .
H241 C24 H243 109.5 . .
H242 C24 H243 109.5 . .
C26 C25 C23 120.2(5) . .
C26 C25 H25 119.9 . .
C23 C25 H25 119.9 . .
O2B C26 C25 124.6(8) . .
O2A C26 C25 122.3(13) . .
O2B C26 C28 115.4(7) . .
O2A C26 C28 117.5(13) . .
C25 C26 C28 119.9(5) . .
C29 C28 C26 121.4(5) . .
C29 C28 H28 119.3 . .
C26 C28 H28 119.3 . .
C28 C29 C22 118.8(5) . .
C28 C29 C30 118.5(5) . .
C22 C29 C30 122.6(5) . .
C29 C30 H301 109.5 . .
C29 C30 H302 109.5 . .
H301 C30 H302 109.5 . .
C29 C30 H303 109.5 . .
H301 C30 H303 109.5 . .
H302 C30 H303 109.5 . .
C32 C31 H311 109.5 . .
C32 C31 H312 109.5 . .
H311 C31 H312 109.5 . .
C32 C31 H313 109.5 . .
H311 C31 H313 109.5 . .
H312 C31 H313 109.5 . .
C33 C32 C6 120.1(5) . .
C33 C32 C31 117.2(5) . .
C6 C32 C31 122.7(5) . .
C2 C33 C32 120.0(5) . .
C2 C33 H33 120.0 . .
C32 C33 H33 120.0 . .
N42 Zn41 N42 177.9(2) . 2_655
N42 Zn41 N43 105.50(15) . 2_655
N42 Zn41 N43 76.06(16) . .
N43 Zn41 N43 86.1(2) 2_655 .
N42 Zn41 N41 102.07(15) . 2_655
N43 Zn41 N41 98.28(14) . 2_655
N42 Zn41 N41 76.44(16) . .
N43 Zn41 N41 152.32(15) . .
N41 Zn41 N41 90.5(2) 2_655 .
C42 O41 C41 117.3(4) . .
C66 O42A C67A 108.9(12) . .
C66 O42B C67B 113.2(7) . .
O42B C67B H674 109.5 . .
O42B C67B H675 109.5 . .
H674 C67B H675 109.5 . .
O42B C67B H676 109.5 . .
H674 C67B H676 109.5 . .
H675 C67B H676 109.5 . .
C47 N41 C51 118.9(4) . .
C47 N41 Zn41 126.6(3) . .
C51 N41 Zn41 113.4(3) . .
C52 N42 C56 121.4(4) . .
C52 N42 Zn41 118.8(3) . .
C56 N42 Zn41 119.3(3) . .
C61 N43 C57 118.7(4) . .
C61 N43 Zn41 125.3(3) . .
C57 N43 Zn41 115.0(3) . .
O41 C41 H411 109.5 . .
O41 C41 H412 109.5 . .
H411 C41 H412 109.5 . .
O41 C41 H413 109.5 . .
H411 C41 H413 109.5 . .
H412 C41 H413 109.5 . .
O41 C42 C73 124.5(5) . .
O41 C42 C43 115.9(5) . .
C73 C42 C43 119.6(5) . .
C44 C43 C42 121.4(5) . .
C44 C43 H43 119.3 . .
C42 C43 H43 119.3 . .
C43 C44 C46 119.2(5) . .
C43 C44 C45 118.1(5) . .
C46 C44 C45 122.7(5) . .
C44 C45 H451 109.5 . .
C44 C45 H452 109.5 . .
H451 C45 H452 109.5 . .
C44 C45 H453 109.5 . .
H451 C45 H453 109.5 . .
H452 C45 H453 109.5 . .
C72 C46 C44 119.2(5) . .
C72 C46 C48 121.1(4) . .
C44 C46 C48 119.7(5) . .
N41 C47 C48 123.9(5) . .
N41 C47 H47 118.0 . .
C48 C47 H47 118.0 . .
C49 C48 C47 116.3(5) . .
C49 C48 C46 121.9(5) . .
C47 C48 C46 121.8(4) . .
C50 C49 C48 120.5(5) . .
C50 C49 H49 119.8 . .
C48 C49 H49 119.8 . .
C51 C50 C49 119.2(5) . .
C51 C50 H50 120.4 . .
C49 C50 H50 120.4 . .
N41 C51 C50 121.1(5) . .
N41 C51 C52 114.9(4) . .
C50 C51 C52 124.0(5) . .
N42 C52 C53 120.4(5) . .
N42 C52 C51 114.6(4) . .
C53 C52 C51 124.9(5) . .
C52 C53 C54 118.6(6) . .
C52 C53 H531 120.7 . .
C54 C53 H531 120.7 . .
C53 C54 C55 120.8(6) . .
C53 C54 H54 119.6 . .
C55 C54 H54 119.6 . .
C54 C55 C56 118.5(6) . .
C54 C55 H55 120.8 . .
C56 C55 H55 120.8 . .
N42 C56 C55 120.2(5) . .
N42 C56 C57 114.3(4) . .
C55 C56 C57 125.4(5) . .
N43 C57 C58 121.1(5) . .
N43 C57 C56 114.7(4) . .
C58 C57 C56 124.0(5) . .
C59 C58 C57 119.0(5) . .
C59 C58 H58 120.5 . .
C57 C58 H58 120.5 . .
C58 C59 C60 121.1(5) . .
C58 C59 H59 119.4 . .
C60 C59 H59 119.4 . .
C59 C60 C61 115.8(5) . .
C59 C60 C62 123.9(5) . .
C61 C60 C62 120.3(5) . .
N43 C61 C60 124.1(5) . .
N43 C61 H61 117.9 . .
C60 C61 H61 117.9 . .
C69 C62 C63 119.3(5) . .
C69 C62 C60 120.1(5) . .
C63 C62 C60 120.5(5) . .
C65 C63 C62 119.1(6) . .
C65 C63 C64 119.2(5) . .
C62 C63 C64 121.7(5) . .
C63 C64 H641 109.5 . .
C63 C64 H642 109.5 . .
H641 C64 H642 109.5 . .
C63 C64 H643 109.5 . .
H641 C64 H643 109.5 . .
H642 C64 H643 109.5 . .
C66 C65 C63 121.4(6) . .
C66 C65 H65 119.3 . .
C63 C65 H65 119.3 . .
C68 C66 C65 119.8(6) . .
C68 C66 O42A 136.9(8) . .
C65 C66 O42A 102.7(8) . .
C68 C66 O42B 108.8(6) . .
C65 C66 O42B 131.3(7) . .
C66 C68 C69 120.7(6) . .
C66 C68 H68 119.7 . .
C69 C68 H68 119.7 . .
C68 C69 C62 119.7(6) . .
C68 C69 C70 117.6(5) . .
C62 C69 C70 122.6(5) . .
C69 C70 H701 109.5 . .
C69 C70 H702 109.5 . .
H701 C70 H702 109.5 . .
C69 C70 H703 109.5 . .
H701 C70 H703 109.5 . .
H702 C70 H703 109.5 . .
C72 C71 H711 109.5 . .
C72 C71 H712 109.5 . .
H711 C71 H712 109.5 . .
C72 C71 H713 109.5 . .
H711 C71 H713 109.5 . .
H712 C71 H713 109.5 . .
C73 C72 C46 119.9(5) . .
C73 C72 C71 117.7(5) . .
C46 C72 C71 122.4(5) . .
C42 C73 C72 120.6(5) . .
C42 C73 H73 119.7 . .
C72 C73 H73 119.7 . .
N74 C75 C76 177(3) . .
C75 C76 H761 109.5 . .
C75 C76 H762 109.5 . .
H761 C76 H762 109.5 . .
C75 C76 H763 109.5 . .
H761 C76 H763 109.5 . .
H762 C76 H763 109.5 . .
N77 C78 C79 180.00 . .
N80 C81 C82 176.1(14) . .
N83 C84 C85 176.1(12) . .
N86 C87 C88 172(4) . .
C87 C88 H881 109.5 . .
C87 C88 H882 109.5 . .
H881 C88 H882 109.5 . .
C87 C88 H883 109.5 . .
H881 C88 H883 109.5 . .
H882 C88 H883 109.5 . .
F2A P1 F3A 94.1(4) . .
F5B P1 F4B 94.7(5) . .
F2A P1 F6A 91.7(4) . .
F3A P1 F6A 92.5(4) . .
F5B P1 F1B 92.5(5) . .
F4B P1 F1B 92.4(5) . .
F5B P1 F2B 91.5(5) . .
F4B P1 F2B 90.3(5) . .
F1B P1 F2B 175.0(6) . .
F2A P1 F5A 92.1(3) . .
F3A P1 F5A 89.7(3) . .
F6A P1 F5A 175.4(4) . .
F2A P1 F4A 90.5(4) . .
F3A P1 F4A 174.7(5) . .
F6A P1 F4A 89.8(3) . .
F5A P1 F4A 87.7(4) . .
F5B P1 F3B 90.2(4) . .
F4B P1 F3B 174.9(5) . .
F1B P1 F3B 88.8(5) . .
F2B P1 F3B 88.2(5) . .
F2A P1 F1A 176.5(4) . .
F3A P1 F1A 89.2(4) . .
F6A P1 F1A 89.0(3) . .
F5A P1 F1A 87.0(4) . .
F4A P1 F1A 86.1(4) . .
F5B P1 F6B 176.6(5) . .
F4B P1 F6B 88.5(4) . .
F1B P1 F6B 88.6(5) . .
F2B P1 F6B 87.2(5) . .
F3B P1 F6B 86.6(5) . .
F7B P2 F9B 95.6(4) . .
F7B P2 F12B 93.9(4) . .
F9B P2 F12B 93.9(4) . .
F8A P2 F10A 95.3(4) . .
F8A P2 F11A 94.1(4) . .
F10A P2 F11A 90.7(4) . .
F8A P2 F9A 92.6(4) . .
F10A P2 F9A 172.1(5) . .
F11A P2 F9A 88.8(4) . .
F8A P2 F12A 92.4(4) . .
F10A P2 F12A 91.9(4) . .
F11A P2 F12A 172.7(5) . .
F9A P2 F12A 87.6(4) . .
F7B P2 F10B 94.1(3) . .
F9B P2 F10B 170.1(5) . .
F12B P2 F10B 87.6(3) . .
F7B P2 F11B 90.7(4) . .
F9B P2 F11B 90.9(4) . .
F12B P2 F11B 173.0(5) . .
F10B P2 F11B 86.8(4) . .
F7B P2 F8B 176.6(4) . .
F9B P2 F8B 85.7(4) . .
F12B P2 F8B 89.2(4) . .
F10B P2 F8B 84.6(4) . .
F11B P2 F8B 86.1(4) . .
F8A P2 F7A 177.3(4) . .
F10A P2 F7A 86.7(4) . .
F11A P2 F7A 87.6(4) . .
F9A P2 F7A 85.4(4) . .
F12A P2 F7A 85.8(4) . .

loop_
_geom_bond_atom_site_label_1
_geom_bond_atom_site_label_2
_geom_bond_distance
Zn1 N2 2.074(4)
Zn1 N1 2.159(4)
Zn1 N3 2.183(4)
O1 C2 1.376(7)
O1 C1 1.431(7)
O2A C26 1.377(12)
O2A C27A 1.440(10)
C27A H271 0.9800
C27A H272 0.9800
C27A H273 0.9800
O2B C26 1.373(8)
O2B C27B 1.440(9)
C27B H274 0.9800
C27B H275 0.9800
C27B H276 0.9800
N1 C7 1.339(7)
N1 C11 1.348(6)
N2 C16 1.337(6)
N2 C12 1.348(6)
N3 C21 1.343(6)
N3 C17 1.347(6)
C1 H11 0.9800
C1 H12 0.9800
C1 H13 0.9800
C2 C33 1.377(7)
C2 C3 1.382(8)
C3 C4 1.387(8)
C3 H3 0.9500
C4 C6 1.405(8)
C4 C5 1.500(8)
C5 H51 0.9800
C5 H52 0.9800
C5 H53 0.9800
C6 C32 1.402(8)
C6 C8 1.489(8)
C7 C8 1.388(7)
C7 H7 0.9500
C8 C9 1.390(8)
C9 C10 1.387(8)
C9 H9 0.9500
C10 C11 1.385(7)
C10 H10 0.9500
C11 C12 1.480(8)
C12 C13 1.388(7)
C13 C14 1.385(8)
C13 H131 0.9500
C14 C15 1.382(8)
C14 H14 0.9500
C15 C16 1.384(7)
C15 H15 0.9500
C16 C17 1.491(7)
C17 C18 1.384(7)
C18 C19 1.382(7)
C18 H18 0.9500
C19 C20 1.392(7)
C19 H19 0.9500
C20 C21 1.389(7)
C20 C22 1.493(7)
C21 H21 0.9500
C22 C23 1.394(7)
C22 C29 1.413(7)
C23 C25 1.398(7)
C23 C24 1.516(7)
C24 H241 0.9800
C24 H242 0.9800
C24 H243 0.9800
C25 C26 1.379(7)
C25 H25 0.9500
C26 C28 1.385(8)
C28 C29 1.383(7)
C28 H28 0.9500
C29 C30 1.511(7)
C30 H301 0.9800
C30 H302 0.9800
C30 H303 0.9800
C31 C32 1.511(8)
C31 H311 0.9800
C31 H312 0.9800
C31 H313 0.9800
C32 C33 1.399(8)
C33 H33 0.9500
Zn41 N42 2.061(4)
Zn41 N43 2.170(4)
Zn41 N41 2.186(4)
O41 C42 1.366(6)
O41 C41 1.421(7)
O42A C66 1.393(11)
O42A C67A 1.415(11)
C67A H671 0.9800
C67A H672 0.9800
C67A H673 0.9800
O42B C66 1.397(9)
O42B C67B 1.416(10)
C67B H674 0.9800
C67B H675 0.9800
C67B H676 0.9800
N41 C47 1.335(6)
N41 C51 1.351(6)
N42 C52 1.341(7)
N42 C56 1.343(6)
N43 C61 1.334(6)
N43 C57 1.350(6)
C41 H411 0.9800
C41 H412 0.9800
C41 H413 0.9800
C42 C73 1.380(7)
C42 C43 1.387(7)
C43 C44 1.382(7)
C43 H43 0.9500
C44 C46 1.420(7)
C44 C45 1.511(7)
C45 H451 0.9800
C45 H452 0.9800
C45 H453 0.9800
C46 C72 1.399(7)
C46 C48 1.494(7)
C47 C48 1.390(7)
C47 H47 0.9500
C48 C49 1.389(7)
C49 C50 1.387(7)
C49 H49 0.9500
C50 C51 1.380(7)
C50 H50 0.9500
C51 C52 1.487(7)
C52 C53 1.373(7)
C53 C54 1.374(9)
C53 H531 0.9500
C54 C55 1.377(9)
C54 H54 0.9500
C55 C56 1.379(7)
C55 H55 0.9500
C56 C57 1.490(7)
C57 C58 1.383(7)
C58 C59 1.381(8)
C58 H58 0.9500
C59 C60 1.385(7)
C59 H59 0.9500
C60 C61 1.398(7)
C60 C62 1.489(7)
C61 H61 0.9500
C62 C69 1.404(8)
C62 C63 1.407(7)
C63 C65 1.390(8)
C63 C64 1.511(8)
C64 H641 0.9800
C64 H642 0.9800
C64 H643 0.9800
C65 C66 1.375(9)
C65 H65 0.9500
C66 C68 1.375(9)
C68 C69 1.391(8)
C68 H68 0.9500
C69 C70 1.503(9)
C70 H701 0.9800
C70 H702 0.9800
C70 H703 0.9800
C71 C72 1.512(7)
C71 H711 0.9800
C71 H712 0.9800
C71 H713 0.9800
C72 C73 1.399(7)
C73 H73 0.9500
N74 C75 1.146(9)
C75 C76 1.487(11)
C76 H761 0.9800
C76 H762 0.9800
C76 H763 0.9800
N77 C78 1.145(8)
C78 C79 1.488(10)
N80 C81 1.150(8)
C81 C82 1.488(10)
C82 H821 0.9800
C82 H822 0.9800
C82 H823 0.9800
N83 C84 1.151(8)
C84 C85 1.489(10)
C85 H851 0.9800
C85 H852 0.9800
C85 H853 0.9800
N86 C87 1.150(9)
C87 C88 1.490(11)
C88 H881 0.9800
C88 H882 0.9800
C88 H883 0.9800
P1 F5B 1.537(7)
P1 F2A 1.544(6)
P1 F3A 1.549(5)
P1 F4B 1.551(6)
P1 F6A 1.565(5)
P1 F1B 1.572(7)
P1 F2B 1.593(7)
P1 F5A 1.605(5)
P1 F4A 1.611(5)
P1 F3B 1.611(6)
P1 F1A 1.619(5)
P1 F6B 1.630(6)
P2 F7B 1.497(6)
P2 F8A 1.508(6)
P2 F9B 1.557(5)
P2 F12B 1.569(5)
P2 F10A 1.570(5)
P2 F11A 1.582(5)
P2 F9A 1.608(6)
P2 F12A 1.609(5)
P2 F10B 1.622(5)
P2 F11B 1.628(5)
P2 F8B 1.668(6)
P2 F7A 1.669(6)

loop_
_geom_torsion_atom_site_label_1
_geom_torsion_atom_site_label_2
_geom_torsion_atom_site_label_3
_geom_torsion_atom_site_label_4
_geom_torsion
_geom_torsion_site_symmetry_1
N2 Zn1 N1 C7 -175.9(4) .
N2 Zn1 N1 C7 7.5(5) 2
N1 Zn1 N1 C7 -67.2(4) 2
N3 Zn1 N1 C7 -174.0(4) .
N3 Zn1 N1 C7 85.5(4) 2
N2 Zn1 N1 C11 -5.1(4) .
N2 Zn1 N1 C11 178.3(4) 2
N1 Zn1 N1 C11 103.6(4) 2
N3 Zn1 N1 C11 -3.2(6) .
N3 Zn1 N1 C11 -103.7(4) 2
N2 Zn1 N2 C16 -35.4(4) 2
N1 Zn1 N2 C16 102.5(4) 2
N1 Zn1 N2 C16 -174.1(4) .
N3 Zn1 N2 C16 6.8(4) .
N3 Zn1 N2 C16 -76.8(4) 2
N2 Zn1 N2 C12 139.7(4) 2
N1 Zn1 N2 C12 -82.5(4) 2
N1 Zn1 N2 C12 0.9(4) .
N3 Zn1 N2 C12 -178.2(4) .
N3 Zn1 N2 C12 98.3(4) 2
N2 Zn1 N3 C21 -178.0(4) .
N2 Zn1 N3 C21 -1.3(4) 2
N1 Zn1 N3 C21 76.1(4) 2
N1 Zn1 N3 C21 -179.9(4) .
N3 Zn1 N3 C21 -76.1(4) 2
N2 Zn1 N3 C17 -9.1(3) .
N2 Zn1 N3 C17 167.6(3) 2
N1 Zn1 N3 C17 -115.0(3) 2
N1 Zn1 N3 C17 -11.0(5) .
N3 Zn1 N3 C17 92.8(3) 2
C1 O1 C2 C33 -3.7(8) .
C1 O1 C2 C3 176.6(5) .
O1 C2 C3 C4 179.9(5) .
C33 C2 C3 C4 0.2(8) .
C2 C3 C4 C6 -0.5(8) .
C2 C3 C4 C5 177.2(5) .
C3 C4 C6 C32 0.3(8) .
C5 C4 C6 C32 -177.3(5) .
C3 C4 C6 C8 177.9(5) .
C5 C4 C6 C8 0.3(8) .
C11 N1 C7 C8 0.0(8) .
Zn1 N1 C7 C8 170.4(4) .
N1 C7 C8 C9 0.5(8) .
N1 C7 C8 C6 179.5(5) .
C32 C6 C8 C7 57.8(7) .
C4 C6 C8 C7 -119.8(6) .
C32 C6 C8 C9 -123.3(6) .
C4 C6 C8 C9 59.2(8) .
C7 C8 C9 C10 -0.5(9) .
C6 C8 C9 C10 -179.5(6) .
C8 C9 C10 C11 0.0(9) .
C7 N1 C11 C10 -0.5(8) .
Zn1 N1 C11 C10 -171.8(4) .
C7 N1 C11 C12 179.6(5) .
Zn1 N1 C11 C12 8.3(6) .
C9 C10 C11 N1 0.5(9) .
C9 C10 C11 C12 -179.6(5) .
C16 N2 C12 C13 -1.8(8) .
Zn1 N2 C12 C13 -176.7(4) .
C16 N2 C12 C11 178.0(4) .
Zn1 N2 C12 C11 3.1(6) .
N1 C11 C12 N2 -7.5(7) .
C10 C11 C12 N2 172.5(5) .
N1 C11 C12 C13 172.2(5) .
C10 C11 C12 C13 -7.7(9) .
N2 C12 C13 C14 2.3(8) .
C11 C12 C13 C14 -177.5(5) .
C12 C13 C14 C15 -1.4(9) .
C13 C14 C15 C16 0.1(9) .
C12 N2 C16 C15 0.4(7) .
Zn1 N2 C16 C15 175.3(4) .
C12 N2 C16 C17 -178.6(4) .
Zn1 N2 C16 C17 -3.7(6) .
C14 C15 C16 N2 0.4(8) .
C14 C15 C16 C17 179.4(5) .
C21 N3 C17 C18 1.8(7) .
Zn1 N3 C17 C18 -167.9(4) .
C21 N3 C17 C16 179.7(4) .
Zn1 N3 C17 C16 10.0(5) .
N2 C16 C17 N3 -4.5(6) .
C15 C16 C17 N3 176.5(5) .
N2 C16 C17 C18 173.4(5) .
C15 C16 C17 C18 -5.6(8) .
N3 C17 C18 C19 -0.6(7) .
C16 C17 C18 C19 -178.3(5) .
C17 C18 C19 C20 -0.3(8) .
C18 C19 C20 C21 0.0(7) .
C18 C19 C20 C22 180.0(5) .
C17 N3 C21 C20 -2.2(7) .
Zn1 N3 C21 C20 166.3(4) .
C19 C20 C21 N3 1.4(7) .
C22 C20 C21 N3 -178.7(4) .
C21 C20 C22 C23 -122.8(5) .
C19 C20 C22 C23 57.2(7) .
C21 C20 C22 C29 57.5(7) .
C19 C20 C22 C29 -122.5(5) .
C29 C22 C23 C25 1.8(7) .
C20 C22 C23 C25 -177.9(5) .
C29 C22 C23 C24 -175.2(5) .
C20 C22 C23 C24 5.1(7) .
C22 C23 C25 C26 -0.5(8) .
C24 C23 C25 C26 176.7(5) .
C27B O2B C26 C25 3.1(18) .
C27B O2B C26 C28 178.0(11) .
C27A O2A C26 C25 10(4) .
C27A O2A C26 C28 -163(3) .
C23 C25 C26 O2B 173.6(12) .
C23 C25 C26 O2A -174(2) .
C23 C25 C26 C28 -1.2(8) .
O2B C26 C28 C29 -173.7(11) .
O2A C26 C28 C29 175(2) .
C25 C26 C28 C29 1.5(8) .
C26 C28 C29 C22 -0.2(8) .
C26 C28 C29 C30 179.1(5) .
C23 C22 C29 C28 -1.5(7) .
C20 C22 C29 C28 178.3(5) .
C23 C22 C29 C30 179.3(5) .
C20 C22 C29 C30 -1.0(7) .
C4 C6 C32 C33 0.2(8) .
C8 C6 C32 C33 -177.4(5) .
C4 C6 C32 C31 -179.4(6) .
C8 C6 C32 C31 3.0(8) .
O1 C2 C33 C32 -179.4(5) .
C3 C2 C33 C32 0.3(8) .
C6 C32 C33 C2 -0.5(8) .
C31 C32 C33 C2 179.1(5) .
N42 Zn41 N41 C47 177.5(4) .
N42 Zn41 N41 C47 -1.0(4) 2_655
N43 Zn41 N41 C47 -78.4(4) 2_655
N43 Zn41 N41 C47 -175.8(4) .
N41 Zn41 N41 C47 75.2(4) 2_655
N42 Zn41 N41 C51 9.9(3) .
N42 Zn41 N41 C51 -168.6(3) 2_655
N43 Zn41 N41 C51 114.0(3) 2_655
N43 Zn41 N41 C51 16.6(5) .
N41 Zn41 N41 C51 -92.4(3) 2_655
N42 Zn41 N42 C52 41.7(4) 2_655
N43 Zn41 N42 C52 -97.2(4) 2_655
N43 Zn41 N42 C52 -179.0(4) .
N41 Zn41 N42 C52 85.3(4) 2_655
N41 Zn41 N42 C52 -2.2(4) .
N42 Zn41 N42 C56 -145.8(4) 2_655
N43 Zn41 N42 C56 75.3(4) 2_655
N43 Zn41 N42 C56 -6.5(4) .
N41 Zn41 N42 C56 -102.2(4) 2_655
N41 Zn41 N42 C56 170.3(4) .
N42 Zn41 N43 C61 175.5(4) .
N42 Zn41 N43 C61 -5.9(4) 2_655
N43 Zn41 N43 C61 68.4(4) 2_655
N41 Zn41 N43 C61 -84.1(4) 2_655
N41 Zn41 N43 C61 168.7(4) .
N42 Zn41 N43 C57 6.9(3) .
N42 Zn41 N43 C57 -174.5(3) 2_655
N43 Zn41 N43 C57 -100.1(3) 2_655
N41 Zn41 N43 C57 107.4(3) 2_655
N41 Zn41 N43 C57 0.2(5) .
C41 O41 C42 C73 1.3(8) .
C41 O41 C42 C43 -178.0(5) .
O41 C42 C43 C44 -178.7(5) .
C73 C42 C43 C44 2.0(8) .
C42 C43 C44 C46 0.7(8) .
C42 C43 C44 C45 -177.3(5) .
C43 C44 C46 C72 -3.0(7) .
C45 C44 C46 C72 174.9(5) .
C43 C44 C46 C48 176.0(5) .
C45 C44 C46 C48 -6.0(7) .
C51 N41 C47 C48 1.3(7) .
Zn41 N41 C47 C48 -165.7(4) .
N41 C47 C48 C49 2.0(7) .
N41 C47 C48 C46 -178.1(5) .
C72 C46 C48 C49 122.9(6) .
C44 C46 C48 C49 -56.2(7) .
C72 C46 C48 C47 -57.0(7) .
C44 C46 C48 C47 124.0(5) .
C47 C48 C49 C50 -3.3(7) .
C46 C48 C49 C50 176.8(5) .
C48 C49 C50 C51 1.5(8) .
C47 N41 C51 C50 -3.3(7) .
Zn41 N41 C51 C50 165.3(4) .
C47 N41 C51 C52 175.8(4) .
Zn41 N41 C51 C52 -15.5(5) .
C49 C50 C51 N41 2.0(8) .
C49 C50 C51 C52 -177.1(5) .
C56 N42 C52 C53 -0.2(8) .
Zn41 N42 C52 C53 172.1(5) .
C56 N42 C52 C51 -177.5(4) .
Zn41 N42 C52 C51 -5.2(6) .
N41 C51 C52 N42 14.0(7) .
C50 C51 C52 N42 -166.8(5) .
N41 C51 C52 C53 -163.1(6) .
C50 C51 C52 C53 16.0(9) .
N42 C52 C53 C54 0.8(10) .
C51 C52 C53 C54 177.8(6) .
C52 C53 C54 C55 -0.6(12) .
C53 C54 C55 C56 -0.1(12) .
C52 N42 C56 C55 -0.5(8) .
Zn41 N42 C56 C55 -172.8(4) .
C52 N42 C56 C57 177.4(4) .
Zn41 N42 C56 C57 5.1(6) .
C54 C55 C56 N42 0.6(10) .
C54 C55 C56 C57 -177.1(6) .
C61 N43 C57 C58 0.1(7) .
Zn41 N43 C57 C58 169.5(4) .
C61 N43 C57 C56 -175.8(4) .
Zn41 N43 C57 C56 -6.4(5) .
N42 C56 C57 N43 1.2(6) .
C55 C56 C57 N43 179.0(5) .
N42 C56 C57 C58 -174.6(5) .
C55 C56 C57 C58 3.2(9) .
N43 C57 C58 C59 -1.9(8) .
C56 C57 C58 C59 173.6(5) .
C57 C58 C59 C60 1.6(8) .
C58 C59 C60 C61 0.5(8) .
C58 C59 C60 C62 -176.8(5) .
C57 N43 C61 C60 2.1(7) .
Zn41 N43 C61 C60 -166.1(4) .
C59 C60 C61 N43 -2.4(7) .
C62 C60 C61 N43 175.0(5) .
C59 C60 C62 C69 119.1(6) .
C61 C60 C62 C69 -58.1(7) .
C59 C60 C62 C63 -63.0(7) .
C61 C60 C62 C63 119.8(6) .
C69 C62 C63 C65 -0.4(8) .
C60 C62 C63 C65 -178.3(5) .
C69 C62 C63 C64 176.8(5) .
C60 C62 C63 C64 -1.1(8) .
C62 C63 C65 C66 0.1(9) .
C64 C63 C65 C66 -177.1(6) .
C63 C65 C66 C68 0.0(9) .
C63 C65 C66 O42A -172.9(9) .
C63 C65 C66 O42B 179.1(7) .
C67A O42A C66 C68 23(2) .
C67A O42A C66 C65 -166.3(13) .
C67B O42B C66 C68 160.2(8) .
C67B O42B C66 C65 -18.9(13) .
C65 C66 C68 C69 0.1(9) .
O42A C66 C68 C69 170.0(12) .
O42B C66 C68 C69 -179.2(7) .
C66 C68 C69 C62 -0.4(9) .
C66 C68 C69 C70 179.9(6) .
C63 C62 C69 C68 0.5(8) .
C60 C62 C69 C68 178.4(5) .
C63 C62 C69 C70 -179.8(6) .
C60 C62 C69 C70 -1.9(9) .
C44 C46 C72 C73 2.7(7) .
C48 C46 C72 C73 -176.4(5) .
C44 C46 C72 C71 -178.5(5) .
C48 C46 C72 C71 2.4(8) .
O41 C42 C73 C72 178.4(5) .
C43 C42 C73 C72 -2.3(8) .
C46 C72 C73 C42 0.0(8) .
C71 C72 C73 C42 -178.8(5) .
